data_2238906
loop_
_publ_author_name
'Eagle, Cassandra T.'
'Atem-Tambe, Nkongho'
'Kpogo, Kenneth K.'
'Tan, Jennie'
'Quarshie, Fredricka'

_publ_section_title
;
 (3-Methylbenzonitrile-\k<i>N</i>)tetrakis(\m-<i>N</i>-phenylacetamidato)-\k^4^<i>N</i>:<i>O</i>;\k^4^<i>O</i>:<i>N</i>-dirhodium(II)(<i>Rh</i>---<i>Rh</i>)
;
_journal_issue 12
_journal_name_full 'Acta Crystallographica Section E'
_journal_page_first m639
_journal_paper_doi 10.1107/S1600536813029838
_journal_volume 69
_journal_year 2013
_chemical_formula_iupac '[Rh2 (C8 H8 N O)4 (C8 H7 N)]'
_chemical_formula_moiety 'C40 H39 N5 O4 Rh2'
_chemical_formula_sum 'C40 H39 N5 O4 Rh2'
_chemical_formula_weight 859.58
_chemical_name_systematic
(3-Methylbenzonitrile-\k<i>N</i>)tetrakis(\m-<i>N</i>-phenylacetamidato)-\k^4^<i>N</i>:<i>O</i>;\k^4^<i>O</i>:<i>N</i>-dirhodium(II)(<i>Rh</i>---<i>Rh</i>)
_space_group_crystal_system triclinic
_space_group_IT_number 2
_space_group_name_Hall '-P 1'
_space_group_name_H-M_alt 'P -1'
_symmetry_space_group_name_Hall '-P 1'
_symmetry_space_group_name_H-M 'P -1'
_atom_sites_solution_hydrogens geom
_atom_sites_solution_primary direct
_audit_creation_method SHELXL-2013
_cell_angle_alpha 72.337(5)
_cell_angle_beta 66.780(5)
_cell_angle_gamma 82.742(6)
_cell_formula_units_Z 2
_cell_length_a 11.7109(13)
_cell_length_b 13.0181(14)
_cell_length_c 13.3980(14)
_cell_measurement_reflns_used 14162
_cell_measurement_temperature 298
_cell_measurement_theta_max 27.60
_cell_measurement_theta_min 3.0
_cell_volume 1788.6(3)
_computing_cell_refinement '<i>CrystalClear-SM Auto</i> (Rigaku, 2011)'
_computing_data_collection '<i>CrystalClear-SM Auto</i> (Rigaku, 2011)'
_computing_data_reduction '<i>CrystalClear-SM Auto</i> (Rigaku, 2011)'
_computing_molecular_graphics '<i>CrystalStructure</i> (Rigaku, 2010)'
_computing_publication_material
;
<i>CrystalStructure</i> (Rigaku, 2010) and
<i>Mercury</i> (Macrae <i>et al.</i>, 2008)
;
_computing_structure_refinement '<i>SHELXL97</i> (Sheldrick, 2008) and <i>SHELXL2013</i> (Sheldrick, 2008)'
_computing_structure_solution '<i>SHELXS97</i> (Sheldrick, 2008)'
_diffrn_ambient_temperature 298
_diffrn_detector_area_resol_mean 6.827
_diffrn_measured_fraction_theta_full 0.996
_diffrn_measured_fraction_theta_max 0.996
_diffrn_measurement_device_type 'Rigaku XtaLAB mini'
_diffrn_measurement_method '\w scans'
_diffrn_radiation_monochromator 'Graphite Monochromator'
_diffrn_radiation_type MoK\a
_diffrn_radiation_wavelength 0.71075
_diffrn_reflns_av_R_equivalents 0.0646
_diffrn_reflns_limit_h_max 15
_diffrn_reflns_limit_h_min -15
_diffrn_reflns_limit_k_max 16
_diffrn_reflns_limit_k_min -16
_diffrn_reflns_limit_l_max 17
_diffrn_reflns_limit_l_min -17
_diffrn_reflns_number 18460
_diffrn_reflns_theta_full 25.242
_diffrn_reflns_theta_max 27.485
_diffrn_reflns_theta_min 3.001
_diffrn_standards_number 0
_exptl_absorpt_coefficient_mu 0.972
_exptl_absorpt_correction_T_max 0.934
_exptl_absorpt_correction_T_min 0.774
_exptl_absorpt_correction_type multi-scan
_exptl_absorpt_process_details '(<i>REQAB</i>; Rigaku, 1998)'
_exptl_crystal_colour blue
_exptl_crystal_density_diffrn 1.596
_exptl_crystal_description block
_exptl_crystal_F_000 872
_exptl_crystal_size_max 0.160
_exptl_crystal_size_mid 0.080
_exptl_crystal_size_min 0.070
_refine_diff_density_max 0.730
_refine_diff_density_min -0.858
_refine_ls_extinction_coef 0
_refine_ls_extinction_method none
_refine_ls_goodness_of_fit_ref 1.042
_refine_ls_hydrogen_treatment constr
_refine_ls_matrix_type full
_refine_ls_number_constraints 0
_refine_ls_number_parameters 465
_refine_ls_number_reflns 8156
_refine_ls_number_restraints 0
_refine_ls_restrained_S_all 1.042
_refine_ls_R_factor_all 0.0861
_refine_ls_R_factor_gt 0.0493
_refine_ls_shift/su_max 0.022
_refine_ls_shift/su_mean 0.000
_refine_ls_structure_factor_coef Fsqd
_refine_ls_weighting_details 'w=1/[\s^2^(Fo^2^)+(0.0345P)^2^+1.6123P] where P=(Fo^2^+2Fc^2^)/3'
_refine_ls_weighting_scheme calc
_refine_ls_wR_factor_gt 0.0903
_refine_ls_wR_factor_ref 0.1016
_reflns_number_gt 5635
_reflns_number_total 8156
_reflns_threshold_expression I>2\s(I)
_cod_data_source_file pk2497.cif
_cod_data_source_block I
_cod_database_code 2238906
_shelx_space_group_comment
;
'P-1'
;
_shelx_estimated_absorpt_t_min 0.860
_shelx_estimated_absorpt_t_max 0.935
_shelxl_version_number .2013

loop_
_space_group_symop_operation_xyz
'x, y, z'
'-x, -y, -z'

loop_
_atom_site_type_symbol
_atom_site_label
_atom_site_fract_x
_atom_site_fract_y
_atom_site_fract_z
_atom_site_U_iso_or_equiv
_atom_site_adp_type
_atom_site_calc_flag
_atom_site_occupancy
Rh Rh1 0.75889(3) 0.78294(3) 0.31656(3) 0.02306(10) Uani d 1
Rh Rh2 0.78739(3) 0.70205(3) 0.16908(3) 0.02409(10) Uani d 1
O O1 0.5727(3) 0.7891(2) 0.3547(3) 0.0289(7) Uani d 1
O O2 0.9463(3) 0.7741(2) 0.2746(3) 0.0278(7) Uani d 1
O O3 0.7241(3) 0.5591(2) 0.2870(3) 0.0299(7) Uani d 1
O O4 0.8450(3) 0.8478(2) 0.0536(2) 0.0296(7) Uani d 1
N N1 0.7374(3) 0.6280(3) 0.4193(3) 0.0248(8) Uani d 1
N N2 0.7779(3) 0.9298(3) 0.1961(3) 0.0281(8) Uani d 1
N N3 0.7472(3) 0.8541(3) 0.4466(3) 0.0269(8) Uani d 1
N N4 0.6066(3) 0.7502(3) 0.1894(3) 0.0262(8) Uani d 1
N N5 0.9663(3) 0.6645(3) 0.1648(3) 0.0264(8) Uani d 1
C C1 0.7162(4) 0.5487(4) 0.3882(4) 0.0300(11) Uani d 1
C C2 0.6808(5) 0.4375(4) 0.4681(4) 0.0438(13) Uani d 1
H H2A 0.7346 0.3850 0.4345 0.053 Uiso calc 1
H H2B 0.5963 0.4234 0.4829 0.053 Uiso calc 1
H H2C 0.6889 0.4334 0.5378 0.053 Uiso calc 1
C C3 0.8188(4) 0.9336(4) 0.0883(4) 0.0284(10) Uani d 1
C C4 0.8350(5) 1.0383(4) -0.0037(4) 0.0369(12) Uani d 1
H H4A 0.8235 1.0262 -0.0664 0.044 Uiso calc 1
H H4B 0.9171 1.0653 -0.0284 0.044 Uiso calc 1
H H4C 0.7748 1.0900 0.0250 0.044 Uiso calc 1
C C5 0.5350(4) 0.7823(4) 0.2789(4) 0.0281(10) Uani d 1
C C6 0.4014(4) 0.8139(4) 0.2994(4) 0.0358(12) Uani d 1
H H6A 0.3971 0.8868 0.2555 0.043 Uiso calc 1
H H6B 0.3569 0.8085 0.3782 0.043 Uiso calc 1
H H6C 0.3650 0.7665 0.2776 0.043 Uiso calc 1
C C7 1.0111(4) 0.7110(4) 0.2149(4) 0.0280(10) Uani d 1
C C8 1.1421(4) 0.6945(4) 0.2126(4) 0.0351(11) Uani d 1
H H8A 1.1402 0.6810 0.2878 0.042 Uiso calc 1
H H8B 1.1900 0.7580 0.1645 0.042 Uiso calc 1
H H8C 1.1795 0.6339 0.1841 0.042 Uiso calc 1
C C9 0.7291(4) 0.6104(3) 0.5329(4) 0.0281(10) Uani d 1
C C10 0.6180(5) 0.6224(4) 0.6171(4) 0.0441(13) Uani d 1
H H10 0.5458 0.6365 0.6018 0.053 Uiso calc 1
C C11 0.6128(6) 0.6134(4) 0.7251(5) 0.0527(15) Uani d 1
H H11 0.5371 0.6204 0.7821 0.063 Uiso calc 1
C C12 0.7197(7) 0.5942(5) 0.7474(5) 0.0609(19) Uani d 1
H H12 0.7169 0.5881 0.8193 0.073 Uiso calc 1
C C13 0.8305(7) 0.5842(5) 0.6624(5) 0.0583(17) Uani d 1
H H13 0.9032 0.5727 0.6768 0.070 Uiso calc 1
C C14 0.8359(5) 0.5908(4) 0.5556(5) 0.0414(13) Uani d 1
H H14 0.9114 0.5820 0.4994 0.050 Uiso calc 1
C C15 0.7490(4) 1.0255(4) 0.2322(4) 0.0305(10) Uani d 1
C C16 0.6271(5) 1.0417(4) 0.3019(4) 0.0395(12) Uani d 1
H H16 0.5658 0.9927 0.3200 0.047 Uiso calc 1
C C17 0.5971(5) 1.1305(4) 0.3442(5) 0.0503(15) Uani d 1
H H17 0.5160 1.1403 0.3917 0.060 Uiso calc 1
C C18 0.6871(6) 1.2047(4) 0.3164(5) 0.0501(15) Uani d 1
H H18 0.6666 1.2651 0.3435 0.060 Uiso calc 1
C C19 0.8053(6) 1.1884(4) 0.2493(5) 0.0493(14) Uani d 1
H H19 0.8658 1.2382 0.2311 0.059 Uiso calc 1
C C20 0.8390(5) 1.0991(4) 0.2067(4) 0.0398(12) Uani d 1
H H20 0.9212 1.0890 0.1617 0.048 Uiso calc 1
C C21 0.7660(4) 0.8925(4) 0.5043(4) 0.0326(11) Uani d 1
C C22 0.8002(4) 0.9440(4) 0.5702(4) 0.0311(11) Uani d 1
C C23 0.8453(4) 1.0479(4) 0.5197(4) 0.0327(11) Uani d 1
H H23 0.8460 1.0844 0.4480 0.039 Uiso calc 1
C C24 0.8895(4) 1.0983(4) 0.5750(4) 0.0307(11) Uani d 1
C C25 0.8888(5) 1.0417(4) 0.6811(4) 0.0390(12) Uani d 1
H H25 0.9207 1.0734 0.7182 0.047 Uiso calc 1
C C26 0.8411(5) 0.9385(4) 0.7323(4) 0.0431(13) Uani d 1
H H26 0.8390 0.9025 0.8045 0.052 Uiso calc 1
C C27 0.7965(5) 0.8882(4) 0.6777(4) 0.0412(13) Uani d 1
H H27 0.7649 0.8187 0.7122 0.049 Uiso calc 1
C C28 0.5586(4) 0.7518(4) 0.1057(4) 0.0281(10) Uani d 1
C C29 0.5650(5) 0.8446(4) 0.0197(5) 0.0427(13) Uani d 1
H H29 0.6023 0.9058 0.0147 0.051 Uiso calc 1
C C30 0.5159(5) 0.8464(5) -0.0588(5) 0.0469(14) Uani d 1
H H30 0.5182 0.9099 -0.1151 0.056 Uiso calc 1
C C31 0.4634(5) 0.7554(5) -0.0555(5) 0.0484(15) Uani d 1
H H31 0.4311 0.7571 -0.1092 0.058 Uiso calc 1
C C32 0.4600(5) 0.6627(5) 0.0287(5) 0.0420(13) Uani d 1
H H32 0.4254 0.6008 0.0318 0.050 Uiso calc 1
C C33 0.5076(4) 0.6602(4) 0.1093(4) 0.0359(11) Uani d 1
H H33 0.5051 0.5968 0.1657 0.043 Uiso calc 1
C C34 1.0412(4) 0.5882(4) 0.1066(4) 0.0252(10) Uani d 1
C C35 1.0073(4) 0.4806(4) 0.1482(4) 0.0345(11) Uani d 1
H H35 0.9357 0.4582 0.2121 0.041 Uiso calc 1
C C36 1.0814(5) 0.4059(4) 0.0934(4) 0.0404(13) Uani d 1
H H36 1.0590 0.3337 0.1221 0.048 Uiso calc 1
C C37 1.1860(4) 0.4368(5) -0.0012(4) 0.0398(13) Uani d 1
H H37 1.2356 0.3860 -0.0357 0.048 Uiso calc 1
C C38 1.2171(5) 0.5446(5) -0.0452(5) 0.0454(14) Uani d 1
H H38 1.2864 0.5668 -0.1113 0.054 Uiso calc 1
C C39 1.1457(4) 0.6205(4) 0.0088(4) 0.0356(11) Uani d 1
H H39 1.1680 0.6928 -0.0209 0.043 Uiso calc 1
C C40 0.9357(5) 1.2124(4) 0.5211(5) 0.0439(13) Uani d 1
H H40A 0.9956 1.2235 0.5491 0.053 Uiso calc 1
H H40B 0.8671 1.2615 0.5391 0.053 Uiso calc 1
H H40C 0.9738 1.2251 0.4405 0.053 Uiso calc 1

loop_
_atom_site_aniso_label
_atom_site_aniso_U_11
_atom_site_aniso_U_22
_atom_site_aniso_U_33
_atom_site_aniso_U_12
_atom_site_aniso_U_13
_atom_site_aniso_U_23
Rh1 0.0236(2) 0.0238(2) 0.0255(2) 0.00195(15) -0.01058(16) -0.01111(15)
Rh2 0.0222(2) 0.0280(2) 0.0274(2) 0.00375(15) -0.01155(16) -0.01380(16)
O1 0.0239(16) 0.0353(19) 0.0290(18) 0.0008(14) -0.0084(14) -0.0137(15)
O2 0.0254(17) 0.0290(17) 0.0373(18) 0.0026(13) -0.0143(15) -0.0186(15)
O3 0.0332(18) 0.0317(18) 0.0323(18) 0.0002(14) -0.0155(15) -0.0150(15)
O4 0.0285(17) 0.0350(18) 0.0252(17) 0.0027(14) -0.0078(14) -0.0125(14)
N1 0.029(2) 0.0221(19) 0.028(2) 0.0032(16) -0.0151(17) -0.0080(16)
N2 0.030(2) 0.024(2) 0.032(2) 0.0030(16) -0.0142(18) -0.0073(17)
N3 0.032(2) 0.023(2) 0.030(2) 0.0038(16) -0.0122(18) -0.0157(17)
N4 0.0225(19) 0.030(2) 0.030(2) 0.0028(16) -0.0112(17) -0.0135(17)
N5 0.024(2) 0.032(2) 0.029(2) 0.0041(16) -0.0128(17) -0.0147(17)
C1 0.032(3) 0.023(2) 0.038(3) 0.003(2) -0.017(2) -0.010(2)
C2 0.060(4) 0.034(3) 0.044(3) 0.000(3) -0.025(3) -0.012(2)
C3 0.022(2) 0.032(3) 0.032(3) 0.003(2) -0.009(2) -0.011(2)
C4 0.042(3) 0.036(3) 0.028(3) -0.004(2) -0.009(2) -0.007(2)
C5 0.018(2) 0.031(3) 0.035(3) 0.0058(19) -0.010(2) -0.012(2)
C6 0.027(3) 0.041(3) 0.040(3) 0.008(2) -0.011(2) -0.018(2)
C7 0.032(3) 0.027(2) 0.029(3) 0.001(2) -0.016(2) -0.009(2)
C8 0.028(3) 0.041(3) 0.043(3) 0.006(2) -0.015(2) -0.021(2)
C9 0.038(3) 0.018(2) 0.028(2) 0.000(2) -0.016(2) -0.0025(19)
C10 0.053(3) 0.041(3) 0.045(3) 0.001(3) -0.022(3) -0.017(3)
C11 0.075(4) 0.044(3) 0.036(3) -0.007(3) -0.010(3) -0.017(3)
C12 0.113(6) 0.043(3) 0.036(3) -0.030(4) -0.041(4) 0.005(3)
C13 0.083(5) 0.044(3) 0.062(4) -0.017(3) -0.053(4) 0.006(3)
C14 0.045(3) 0.038(3) 0.046(3) -0.003(2) -0.026(3) -0.006(2)
C15 0.038(3) 0.027(2) 0.030(3) 0.004(2) -0.018(2) -0.008(2)
C16 0.032(3) 0.035(3) 0.051(3) 0.006(2) -0.013(3) -0.018(3)
C17 0.047(3) 0.040(3) 0.067(4) 0.014(3) -0.020(3) -0.027(3)
C18 0.067(4) 0.038(3) 0.057(4) 0.007(3) -0.030(3) -0.023(3)
C19 0.065(4) 0.032(3) 0.058(4) -0.010(3) -0.029(3) -0.011(3)
C20 0.042(3) 0.035(3) 0.039(3) -0.009(2) -0.010(2) -0.010(2)
C21 0.025(2) 0.033(3) 0.036(3) 0.004(2) -0.005(2) -0.015(2)
C22 0.027(2) 0.039(3) 0.036(3) 0.004(2) -0.014(2) -0.022(2)
C23 0.031(3) 0.041(3) 0.030(3) 0.011(2) -0.014(2) -0.015(2)
C24 0.024(2) 0.034(3) 0.039(3) 0.006(2) -0.011(2) -0.019(2)
C25 0.042(3) 0.044(3) 0.038(3) 0.004(2) -0.017(2) -0.020(2)
C26 0.058(4) 0.043(3) 0.035(3) -0.005(3) -0.022(3) -0.012(2)
C27 0.053(3) 0.032(3) 0.043(3) -0.005(2) -0.018(3) -0.015(2)
C28 0.018(2) 0.036(3) 0.032(3) 0.0073(19) -0.009(2) -0.015(2)
C29 0.039(3) 0.046(3) 0.051(3) -0.005(2) -0.026(3) -0.010(3)
C30 0.051(3) 0.053(4) 0.039(3) 0.002(3) -0.026(3) -0.005(3)
C31 0.038(3) 0.077(4) 0.042(3) 0.013(3) -0.022(3) -0.028(3)
C32 0.035(3) 0.056(4) 0.052(3) -0.003(3) -0.022(3) -0.031(3)
C33 0.031(3) 0.035(3) 0.047(3) 0.001(2) -0.018(2) -0.014(2)
C34 0.026(2) 0.033(3) 0.025(2) 0.007(2) -0.017(2) -0.013(2)
C35 0.025(2) 0.042(3) 0.041(3) 0.003(2) -0.015(2) -0.017(2)
C36 0.040(3) 0.044(3) 0.052(3) 0.010(2) -0.024(3) -0.028(3)
C37 0.027(3) 0.058(4) 0.051(3) 0.016(2) -0.020(3) -0.037(3)
C38 0.034(3) 0.068(4) 0.042(3) 0.001(3) -0.014(3) -0.029(3)
C39 0.031(3) 0.044(3) 0.032(3) -0.001(2) -0.010(2) -0.013(2)
C40 0.039(3) 0.043(3) 0.056(4) -0.003(2) -0.017(3) -0.021(3)

loop_
_atom_type_symbol
_atom_type_description
_atom_type_scat_dispersion_real
_atom_type_scat_dispersion_imag
_atom_type_scat_source
C C 0.0033 0.0016 'International Tables Vol C Tables 4.2.6.8 and 6.1.1.4'
H H 0.0000 0.0000 'International Tables Vol C Tables 4.2.6.8 and 6.1.1.4'
N N 0.0061 0.0033 'International Tables Vol C Tables 4.2.6.8 and 6.1.1.4'
O O 0.0106 0.0060 'International Tables Vol C Tables 4.2.6.8 and 6.1.1.4'
Rh Rh -1.1178 0.9187 'International Tables Vol C Tables 4.2.6.8 and 6.1.1.4'

loop_
_geom_angle_atom_site_label_1
_geom_angle_atom_site_label_2
_geom_angle_atom_site_label_3
_geom_angle
_geom_angle_publ_flag
O1 Rh1 O2 178.13(12) no
O1 Rh1 N1 88.19(13) no
O2 Rh1 N1 91.47(13) no
O1 Rh1 N2 89.89(13) no
O2 Rh1 N2 90.19(14) no
N1 Rh1 N2 171.66(14) no
O1 Rh1 N3 94.35(13) no
O2 Rh1 N3 87.51(13) no
N1 Rh1 N3 94.62(14) no
N2 Rh1 N3 93.62(14) no
O1 Rh1 Rh2 89.68(8) no
O2 Rh1 Rh2 88.46(8) no
N1 Rh1 Rh2 85.18(10) no
N2 Rh1 Rh2 86.69(10) no
N3 Rh1 Rh2 175.96(10) no
O3 Rh2 O4 177.98(12) no
O3 Rh2 N4 89.74(14) no
O4 Rh2 N4 88.47(13) no
O3 Rh2 N5 90.82(14) no
O4 Rh2 N5 90.82(14) no
N4 Rh2 N5 172.16(14) no
O3 Rh2 Rh1 90.08(8) no
O4 Rh2 Rh1 88.86(8) no
N4 Rh2 Rh1 85.65(10) no
N5 Rh2 Rh1 86.53(10) no
C5 O1 Rh1 117.4(3) no
C7 O2 Rh1 119.2(3) no
C1 O3 Rh2 117.6(3) no
C3 O4 Rh2 118.7(3) no
C1 N1 C9 119.9(4) no
C1 N1 Rh1 121.5(3) no
C9 N1 Rh1 118.1(3) no
C3 N2 C15 121.4(4) no
C3 N2 Rh1 120.0(3) no
C15 N2 Rh1 118.6(3) no
C21 N3 Rh1 166.4(4) no
C5 N4 C28 119.3(4) no
C5 N4 Rh2 119.9(3) no
C28 N4 Rh2 120.7(3) no
C7 N5 C34 119.9(4) no
C7 N5 Rh2 119.4(3) no
C34 N5 Rh2 120.6(3) no
O3 C1 N1 122.7(4) no
O3 C1 C2 114.6(4) no
N1 C1 C2 122.6(4) no
O4 C3 N2 122.5(4) no
O4 C3 C4 115.0(4) no
N2 C3 C4 122.5(4) no
O1 C5 N4 123.4(4) no
O1 C5 C6 115.0(4) no
N4 C5 C6 121.7(4) no
O2 C7 N5 122.9(4) no
O2 C7 C8 112.8(4) no
N5 C7 C8 124.2(4) no
C10 C9 C14 119.4(5) no
C10 C9 N1 120.9(4) no
C14 C9 N1 119.4(4) no
C9 C10 C11 120.5(5) no
C12 C11 C10 119.9(6) no
C13 C12 C11 119.3(5) no
C12 C13 C14 121.1(6) no
C9 C14 C13 119.8(5) no
C20 C15 C16 119.0(4) no
C20 C15 N2 122.3(4) no
C16 C15 N2 118.6(4) no
C17 C16 C15 120.2(5) no
C18 C17 C16 120.4(5) no
C19 C18 C17 119.3(5) no
C18 C19 C20 121.8(5) no
C15 C20 C19 119.3(5) no
N3 C21 C22 175.1(5) no
C23 C22 C27 120.9(4) no
C23 C22 C21 117.8(4) no
C27 C22 C21 121.1(4) no
C22 C23 C24 120.5(4) no
C25 C24 C23 118.6(5) no
C25 C24 C40 120.9(4) no
C23 C24 C40 120.5(4) no
C26 C25 C24 120.5(5) no
C25 C26 C27 121.0(5) no
C26 C27 C22 118.3(5) no
C33 C28 C29 119.4(5) no
C33 C28 N4 120.4(4) no
C29 C28 N4 120.2(4) no
C30 C29 C28 119.9(5) no
C29 C30 C31 121.2(5) no
C32 C31 C30 118.6(5) no
C31 C32 C33 120.8(5) no
C28 C33 C32 120.0(5) no
C35 C34 C39 119.3(4) no
C35 C34 N5 119.5(4) no
C39 C34 N5 121.2(4) no
C34 C35 C36 119.5(5) no
C37 C36 C35 121.4(5) no
C36 C37 C38 119.1(5) no
C37 C38 C39 120.7(5) no
C34 C39 C38 119.9(5) no

loop_
_geom_bond_atom_site_label_1
_geom_bond_atom_site_label_2
_geom_bond_distance
_geom_bond_publ_flag
Rh1 O1 2.030(3) no
Rh1 O2 2.037(3) no
Rh1 N1 2.049(3) no
Rh1 N2 2.064(4) no
Rh1 N3 2.161(4) no
Rh1 Rh2 2.4039(5) no
Rh2 O3 2.037(3) no
Rh2 O4 2.041(3) no
Rh2 N4 2.064(4) no
Rh2 N5 2.072(3) no
O1 C5 1.285(5) no
O2 C7 1.285(5) no
O3 C1 1.288(5) no
O4 C3 1.294(5) no
N1 C1 1.307(5) no
N1 C9 1.433(5) no
N2 C3 1.317(6) no
N2 C15 1.426(6) no
N3 C21 1.138(6) no
N4 C5 1.318(5) no
N4 C28 1.435(5) no
N5 C7 1.303(5) no
N5 C34 1.441(5) no
C1 C2 1.508(6) no
C3 C4 1.508(6) no
C5 C6 1.503(6) no
C7 C8 1.511(6) no
C9 C10 1.374(7) no
C9 C14 1.376(7) no
C10 C11 1.394(7) no
C11 C12 1.374(9) no
C12 C13 1.371(9) no
C13 C14 1.383(7) no
C15 C20 1.386(6) no
C15 C16 1.395(7) no
C16 C17 1.386(7) no
C17 C18 1.382(8) no
C18 C19 1.353(8) no
C19 C20 1.393(7) no
C21 C22 1.447(6) no
C22 C23 1.382(7) no
C22 C27 1.388(7) no
C23 C24 1.391(6) no
C24 C25 1.386(7) no
C24 C40 1.505(7) no
C25 C26 1.384(7) no
C26 C27 1.384(7) no
C28 C33 1.379(6) no
C28 C29 1.379(7) no
C29 C30 1.376(7) no
C30 C31 1.382(8) no
C31 C32 1.372(8) no
C32 C33 1.387(7) no
C34 C35 1.387(6) no
C34 C39 1.387(6) no
C35 C36 1.398(7) no
C36 C37 1.363(7) no
C37 C38 1.381(8) no
C38 C39 1.396(7) no

loop_
_geom_torsion_atom_site_label_1
_geom_torsion_atom_site_label_2
_geom_torsion_atom_site_label_3
_geom_torsion_atom_site_label_4
_geom_torsion
_geom_torsion_publ_flag
O1 Rh1 Rh2 O3 -75.69(8) no
O1 Rh1 Rh2 O4 102.59(8) no
O1 Rh1 Rh2 N4 14.04(8) no
O1 Rh1 Rh2 N5 -166.52(8) no
O2 Rh1 Rh2 O3 104.11(8) no
O2 Rh1 Rh2 O4 -77.62(8) no
O2 Rh1 Rh2 N4 -166.17(8) no
O2 Rh1 Rh2 N5 13.28(8) no
N1 Rh1 Rh2 O3 12.55(11) no
N1 Rh1 Rh2 O4 -169.17(11) no
N1 Rh1 Rh2 N4 102.28(11) no
N1 Rh1 Rh2 N5 -78.28(11) no
N2 Rh1 Rh2 O3 -165.59(11) no
N2 Rh1 Rh2 O4 12.69(11) no
N2 Rh1 Rh2 N4 -75.86(11) no
N2 Rh1 Rh2 N5 103.59(11) no
